data_7116009
loop_
_publ_author_name
'Jun Zhang'
'Gengtao Zhang'
'Weijie Wu'
'Xuejun Zhang'
'Min Shi'

_publ_section_title
;
 Metal-free aminoamidiniumation employing N-iodosuccinimide: facile
 syntheses of bicyclic imidazolidiniums and cyclic vicinal diamines
;
_journal_name_full Chem.Commun.
_journal_page_first 15052
_journal_paper_doi 10.1039/C4cc07082H
_journal_volume 50
_journal_year 2014
_chemical_formula_sum 'C16 H21 I N2'
_chemical_formula_weight 368.25
_chemical_name_systematic
; 
 ? 
;
_space_group_crystal_system orthorhombic
_space_group_IT_number 61
_space_group_name_Hall '-P 2ac 2ab'
_space_group_name_H-M_alt 'P b c a'
_symmetry_space_group_name_Hall '-P 2ac 2ab'
_symmetry_space_group_name_H-M 'P b c a'
_atom_sites_solution_hydrogens mixed
_audit_creation_method SHELXL-2013
_cell_angle_alpha 90
_cell_angle_beta 90
_cell_angle_gamma 90
_cell_formula_units_Z 8
_cell_length_a 11.3435(19)
_cell_length_b 12.737(2)
_cell_length_c 24.224(4)
_cell_measurement_reflns_used 2515
_cell_measurement_temperature 173(2)
_cell_measurement_theta_max 21.61
_cell_measurement_theta_min 2.46
_cell_volume 3499.9(10)
_computing_cell_refinement 'Bruker SAINT'
_computing_data_collection 'Bruker APEX2'
_computing_data_reduction 'Bruker SAINT'
_computing_molecular_graphics 'Bruker SHELXTL'
_computing_publication_material 'Bruker SHELXTL'
_computing_structure_refinement 'SHELXL-2013 (Sheldrick, 2013)'
_computing_structure_solution 'SHELXS-97 (Sheldrick, 2008)'
_diffrn_ambient_temperature 173(2)
_diffrn_measured_fraction_theta_full 0.998
_diffrn_measured_fraction_theta_max 0.998
_diffrn_measurement_device_type 'Bruker APEX-II CCD'
_diffrn_measurement_method '\f and \w scans'
_diffrn_radiation_type MoK\a
_diffrn_radiation_wavelength 0.71073
_diffrn_reflns_av_R_equivalents 0.0785
_diffrn_reflns_av_unetI/netI 0.0609
_diffrn_reflns_Laue_measured_fraction_full 0.998
_diffrn_reflns_Laue_measured_fraction_max 0.998
_diffrn_reflns_limit_h_max 14
_diffrn_reflns_limit_h_min -14
_diffrn_reflns_limit_k_max 16
_diffrn_reflns_limit_k_min -12
_diffrn_reflns_limit_l_max 30
_diffrn_reflns_limit_l_min -31
_diffrn_reflns_number 24480
_diffrn_reflns_point_group_measured_fraction_full 0.998
_diffrn_reflns_point_group_measured_fraction_max 0.998
_diffrn_reflns_theta_full 25.242
_diffrn_reflns_theta_max 27.537
_diffrn_reflns_theta_min 2.460
_exptl_absorpt_coefficient_mu 1.821
_exptl_absorpt_correction_T_max 0.746
_exptl_absorpt_correction_T_min 0.619
_exptl_absorpt_correction_type multi-scan
_exptl_absorpt_process_details sadabs
_exptl_crystal_colour yellow
_exptl_crystal_density_diffrn 1.398
_exptl_crystal_description sheet
_exptl_crystal_F_000 1472
_exptl_crystal_size_max 0.120
_exptl_crystal_size_mid 0.110
_exptl_crystal_size_min 0.020
_platon_squeeze_details ' '
_refine_diff_density_max 0.499
_refine_diff_density_min -0.623
_refine_diff_density_rms 0.111
_refine_ls_extinction_method none
_refine_ls_goodness_of_fit_ref 0.994
_refine_ls_hydrogen_treatment mixed
_refine_ls_matrix_type full
_refine_ls_number_parameters 176
_refine_ls_number_reflns 4030
_refine_ls_number_restraints 0
_refine_ls_restrained_S_all 0.994
_refine_ls_R_factor_all 0.0895
_refine_ls_R_factor_gt 0.0437
_refine_ls_shift/su_max 0.001
_refine_ls_shift/su_mean 0.000
_refine_ls_structure_factor_coef Fsqd
_refine_ls_weighting_details
; 
 w=1/[\s^2^(Fo^2^)+(0.0441P)^2^] 
 where P=(Fo^2^+2Fc^2^)/3 
;
_refine_ls_weighting_scheme calc
_refine_ls_wR_factor_gt 0.0899
_refine_ls_wR_factor_ref 0.1006
_reflns_Friedel_coverage 0.000
_reflns_number_gt 2517
_reflns_number_total 4030
_reflns_threshold_expression 'I > 2\s(I)'
_cod_data_source_file c4cc07082h2.cif
_cod_data_source_block mo_40107b
_cod_database_code 7116009
_shelx_space_group_comment
; 
The symmetry employed for this shelxl refinement is uniquely defined 
by the following loop, which should always be used as a source of 
symmetry information in preference to the above space-group names. 
They are only intended as comments. 
;
_shelx_estimated_absorpt_t_min 0.811
_shelx_estimated_absorpt_t_max 0.964
_shelxl_version_number 2013-2

loop_
_space_group_symop_operation_xyz
'x, y, z'
'-x+1/2, -y, z+1/2'
'-x, y+1/2, -z+1/2'
'x+1/2, -y+1/2, -z'
'-x, -y, -z'
'x-1/2, y, -z-1/2'
'x, -y-1/2, z-1/2'
'-x-1/2, y-1/2, z'

loop_
_atom_site_label
_atom_site_type_symbol
_atom_site_fract_x
_atom_site_fract_y
_atom_site_fract_z
_atom_site_U_iso_or_equiv
_atom_site_adp_type
_atom_site_occupancy
_atom_site_site_symmetry_order
_atom_site_calc_flag
_atom_site_refinement_flags_posn
_atom_site_refinement_flags_adp
I1 I 0.05185(3) 0.51535(2) 0.19861(2) 0.04094(12) Uani 1 1 d . .
N1 N 0.7478(3) 0.2902(3) 0.25556(13) 0.0283(8) Uani 1 1 d . .
N2 N 0.8463(3) 0.3554(3) 0.32548(14) 0.0309(8) Uani 1 1 d . .
C1 C 0.8191(4) 0.3639(3) 0.27239(17) 0.0263(9) Uani 1 1 d . .
C2 C 0.8691(4) 0.4326(3) 0.36620(16) 0.0275(9) Uani 1 1 d . .
C3 C 0.9409(4) 0.5206(3) 0.36154(17) 0.0315(9) Uani 1 1 d . .
H3 H 0.9807 0.5373 0.3282 0.038 Uiso 1 1 calc R U
C4 C 0.9511(4) 0.5828(3) 0.40842(19) 0.0346(10) Uani 1 1 d . .
H4 H 0.9990 0.6439 0.4071 0.041 Uiso 1 1 calc R U
C5 C 0.8929(4) 0.5577(4) 0.45731(19) 0.0405(11) Uani 1 1 d . .
H5 H 0.9022 0.6007 0.4890 0.049 Uiso 1 1 calc R U
C6 C 0.8212(5) 0.4698(4) 0.45944(19) 0.0448(13) Uani 1 1 d . .
H6 H 0.7810 0.4528 0.4927 0.054 Uiso 1 1 calc R U
C7 C 0.8079(4) 0.4065(4) 0.41351(17) 0.0345(11) Uani 1 1 d . .
C8 C 0.7317(5) 0.3126(4) 0.40409(18) 0.0453(13) Uani 1 1 d . .
H8A H 0.6483 0.3331 0.3989 0.054 Uiso 1 1 calc R U
H8B H 0.7373 0.2627 0.4353 0.054 Uiso 1 1 calc R U
C9 C 0.7837(5) 0.2648(3) 0.35069(18) 0.0393(12) Uani 1 1 d . .
H9 H 0.8413 0.2082 0.3601 0.047 Uiso 1 1 calc R U
C10 C 0.7039(4) 0.2288(3) 0.30337(17) 0.0376(11) Uani 1 1 d . .
H10A H 0.7120 0.1524 0.2968 0.045 Uiso 1 1 calc R U
H10B H 0.6202 0.2451 0.3112 0.045 Uiso 1 1 calc R U
C11 C 0.7083(4) 0.2694(3) 0.19964(17) 0.0295(9) Uani 1 1 d . .
H11 H 0.6229 0.2499 0.2013 0.035 Uiso 1 1 calc R U
C12 C 0.7195(5) 0.3652(3) 0.16298(17) 0.0398(12) Uani 1 1 d . .
H12A H 0.8030 0.3877 0.1615 0.048 Uiso 1 1 calc R U
H12B H 0.6726 0.4236 0.1787 0.048 Uiso 1 1 calc R U
C13 C 0.6756(5) 0.3405(4) 0.10425(19) 0.0486(14) Uani 1 1 d . .
H13A H 0.5901 0.3247 0.1054 0.058 Uiso 1 1 calc R U
H13B H 0.6872 0.4027 0.0804 0.058 Uiso 1 1 calc R U
C14 C 0.7406(5) 0.2485(3) 0.08018(17) 0.0422(12) Uani 1 1 d . .
H14A H 0.8246 0.2672 0.0752 0.051 Uiso 1 1 calc R U
H14B H 0.7074 0.2315 0.0435 0.051 Uiso 1 1 calc R U
C15 C 0.7314(5) 0.1534(4) 0.11729(17) 0.0399(12) Uani 1 1 d . .
H15A H 0.7788 0.0954 0.1015 0.048 Uiso 1 1 calc R U
H15B H 0.6483 0.1300 0.1189 0.048 Uiso 1 1 calc R U
C16 C 0.7748(5) 0.1770(3) 0.17552(17) 0.0373(12) Uani 1 1 d . .
H16A H 0.7632 0.1145 0.1992 0.045 Uiso 1 1 calc R U
H16B H 0.8601 0.1932 0.1746 0.045 Uiso 1 1 calc R U
H1 H 0.855(3) 0.419(3) 0.2495(16) 0.025(11) Uiso 1 1 d . .

loop_
_atom_site_aniso_label
_atom_site_aniso_U_11
_atom_site_aniso_U_22
_atom_site_aniso_U_33
_atom_site_aniso_U_23
_atom_site_aniso_U_13
_atom_site_aniso_U_12
I1 0.03703(17) 0.0497(2) 0.03604(17) 0.01046(15) 0.00121(15) -0.00256(15)
N1 0.036(2) 0.028(2) 0.0210(18) -0.0002(14) 0.0044(17) 0.0003(17)
N2 0.038(2) 0.030(2) 0.0250(18) 0.0010(16) 0.0043(17) 0.0003(17)
C1 0.029(2) 0.027(2) 0.023(2) -0.0009(18) 0.0058(18) 0.0034(19)
C2 0.034(2) 0.027(2) 0.022(2) -0.0009(17) -0.0041(18) 0.0052(19)
C3 0.032(2) 0.038(2) 0.0250(19) 0.0000(18) 0.0015(19) 0.004(2)
C4 0.032(2) 0.030(2) 0.041(3) -0.0055(19) -0.006(2) -0.003(2)
C5 0.049(3) 0.045(3) 0.027(2) -0.007(2) -0.003(2) 0.005(2)
C6 0.064(3) 0.045(3) 0.026(2) -0.003(2) 0.012(2) -0.006(3)
C7 0.042(3) 0.038(3) 0.023(2) 0.0021(19) 0.000(2) -0.003(2)
C8 0.072(4) 0.042(3) 0.022(2) -0.001(2) 0.002(2) -0.019(3)
C9 0.059(3) 0.027(3) 0.032(3) 0.003(2) -0.001(2) -0.001(2)
C10 0.054(3) 0.033(2) 0.026(2) 0.005(2) 0.012(2) -0.012(2)
C11 0.035(2) 0.032(2) 0.021(2) -0.006(2) -0.001(2) -0.0064(18)
C12 0.069(4) 0.026(3) 0.025(2) -0.0006(19) -0.002(2) 0.009(2)
C13 0.072(4) 0.042(3) 0.032(3) -0.008(2) -0.010(3) 0.011(3)
C14 0.060(3) 0.041(3) 0.025(2) -0.004(2) 0.001(2) 0.009(3)
C15 0.058(3) 0.033(3) 0.029(2) -0.008(2) 0.006(2) 0.005(2)
C16 0.061(3) 0.028(3) 0.022(2) -0.0039(19) -0.002(2) 0.004(2)

loop_
_atom_type_symbol
_atom_type_description
_atom_type_scat_dispersion_real
_atom_type_scat_dispersion_imag
_atom_type_scat_source
C C 0.0033 0.0016 'International Tables Vol C Tables 4.2.6.8 and 6.1.1.4'
H H 0.0000 0.0000 'International Tables Vol C Tables 4.2.6.8 and 6.1.1.4'
N N 0.0061 0.0033 'International Tables Vol C Tables 4.2.6.8 and 6.1.1.4'
I I -0.4742 1.8119 'International Tables Vol C Tables 4.2.6.8 and 6.1.1.4'

loop_
_geom_angle_atom_site_label_1
_geom_angle_atom_site_label_2
_geom_angle_atom_site_label_3
_geom_angle
C1 N1 C11 127.9(3)
C1 N1 C10 110.1(3)
C11 N1 C10 121.9(3)
C1 N2 C2 131.4(4)
C1 N2 C9 110.5(4)
C2 N2 C9 109.9(3)
N1 C1 N2 112.8(4)
N1 C1 H1 127(2)
N2 C1 H1 121(2)
C7 C2 C3 123.8(4)
C7 C2 N2 108.6(4)
C3 C2 N2 127.6(4)
C4 C3 C2 116.3(4)
C4 C3 H3 121.9
C2 C3 H3 121.9
C3 C4 C5 121.6(4)
C3 C4 H4 119.2
C5 C4 H4 119.2
C6 C5 C4 119.7(4)
C6 C5 H5 120.1
C4 C5 H5 120.1
C7 C6 C5 120.4(4)
C7 C6 H6 119.8
C5 C6 H6 119.8
C2 C7 C6 118.3(4)
C2 C7 C8 110.9(4)
C6 C7 C8 130.8(4)
C7 C8 C9 102.9(4)
C7 C8 H8A 111.2
C9 C8 H8A 111.2
C7 C8 H8B 111.2
C9 C8 H8B 111.2
H8A C8 H8B 109.1
N2 C9 C10 102.0(3)
N2 C9 C8 102.7(3)
C10 C9 C8 121.3(4)
N2 C9 H9 110.0
C10 C9 H9 110.0
C8 C9 H9 110.0
N1 C10 C9 103.2(3)
N1 C10 H10A 111.1
C9 C10 H10A 111.1
N1 C10 H10B 111.1
C9 C10 H10B 111.1
H10A C10 H10B 109.1
N1 C11 C16 110.3(4)
N1 C11 C12 112.0(3)
C16 C11 C12 111.0(4)
N1 C11 H11 107.8
C16 C11 H11 107.8
C12 C11 H11 107.8
C11 C12 C13 110.4(4)
C11 C12 H12A 109.6
C13 C12 H12A 109.6
C11 C12 H12B 109.6
C13 C12 H12B 109.6
H12A C12 H12B 108.1
C14 C13 C12 111.0(4)
C14 C13 H13A 109.4
C12 C13 H13A 109.4
C14 C13 H13B 109.4
C12 C13 H13B 109.4
H13A C13 H13B 108.0
C13 C14 C15 111.1(4)
C13 C14 H14A 109.4
C15 C14 H14A 109.4
C13 C14 H14B 109.4
C15 C14 H14B 109.4
H14A C14 H14B 108.0
C14 C15 C16 111.7(4)
C14 C15 H15A 109.3
C16 C15 H15A 109.3
C14 C15 H15B 109.3
C16 C15 H15B 109.3
H15A C15 H15B 107.9
C11 C16 C15 110.5(4)
C11 C16 H16A 109.6
C15 C16 H16A 109.6
C11 C16 H16B 109.6
C15 C16 H16B 109.6
H16A C16 H16B 108.1

loop_
_geom_bond_atom_site_label_1
_geom_bond_atom_site_label_2
_geom_bond_distance
N1 C1 1.305(5)
N1 C11 1.451(5)
N1 C10 1.483(5)
N2 C1 1.327(5)
N2 C2 1.417(5)
N2 C9 1.486(6)
C1 H1 0.98(4)
C2 C7 1.381(6)
C2 C3 1.390(6)
C3 C4 1.389(6)
C3 H3 0.9500
C4 C5 1.393(6)
C4 H4 0.9500
C5 C6 1.384(7)
C5 H5 0.9500
C6 C7 1.382(6)
C6 H6 0.9500
C7 C8 1.493(6)
C8 C9 1.546(6)
C8 H8A 0.9900
C8 H8B 0.9900
C9 C10 1.531(6)
C9 H9 1.0000
C10 H10A 0.9900
C10 H10B 0.9900
C11 C16 1.515(6)
C11 C12 1.515(6)
C11 H11 1.0000
C12 C13 1.540(6)
C12 H12A 0.9900
C12 H12B 0.9900
C13 C14 1.503(6)
C13 H13A 0.9900
C13 H13B 0.9900
C14 C15 1.512(6)
C14 H14A 0.9900
C14 H14B 0.9900
C15 C16 1.524(6)
C15 H15A 0.9900
C15 H15B 0.9900
C16 H16A 0.9900
C16 H16B 0.9900

loop_
_geom_hbond_atom_site_label_D
_geom_hbond_atom_site_label_H
_geom_hbond_atom_site_label_A
_geom_hbond_distance_DH
_geom_hbond_distance_HA
_geom_hbond_distance_DA
_geom_hbond_angle_DHA
_geom_hbond_site_symmetry_A
C1 H1 I1 0.98(4) 2.83(4) 3.726(4) 152(3) 1_655

loop_
_geom_torsion_atom_site_label_1
_geom_torsion_atom_site_label_2
_geom_torsion_atom_site_label_3
_geom_torsion_atom_site_label_4
_geom_torsion
C11 N1 C1 N2 -174.0(4)
C10 N1 C1 N2 8.9(5)
C2 N2 C1 N1 -146.1(4)
C9 N2 C1 N1 -1.6(5)
C1 N2 C2 C7 134.3(5)
C9 N2 C2 C7 -10.4(5)
C1 N2 C2 C3 -46.1(7)
C9 N2 C2 C3 169.2(4)
C7 C2 C3 C4 1.3(6)
N2 C2 C3 C4 -178.2(4)
C2 C3 C4 C5 0.2(6)
C3 C4 C5 C6 -1.1(7)
C4 C5 C6 C7 0.5(8)
C3 C2 C7 C6 -1.9(7)
N2 C2 C7 C6 177.7(4)
C3 C2 C7 C8 175.6(4)
N2 C2 C7 C8 -4.8(5)
C5 C6 C7 C2 1.0(7)
C5 C6 C7 C8 -175.9(5)
C2 C7 C8 C9 17.0(5)
C6 C7 C8 C9 -165.9(5)
C1 N2 C9 C10 -5.9(5)
C2 N2 C9 C10 146.5(4)
C1 N2 C9 C8 -132.2(4)
C2 N2 C9 C8 20.2(5)
C7 C8 C9 N2 -21.5(5)
C7 C8 C9 C10 -134.2(4)
C1 N1 C10 C9 -11.9(5)
C11 N1 C10 C9 170.7(4)
N2 C9 C10 N1 10.1(5)
C8 C9 C10 N1 123.1(4)
C1 N1 C11 C16 102.2(5)
C10 N1 C11 C16 -81.0(5)
C1 N1 C11 C12 -21.9(6)
C10 N1 C11 C12 154.9(4)
N1 C11 C12 C13 -179.4(4)
C16 C11 C12 C13 56.8(5)
C11 C12 C13 C14 -56.3(6)
C12 C13 C14 C15 55.6(6)
C13 C14 C15 C16 -55.7(6)
N1 C11 C16 C15 178.7(4)
C12 C11 C16 C15 -56.6(5)
C14 C15 C16 C11 55.9(6)

loop_
_platon_squeeze_void_nr
_platon_squeeze_void_average_x
_platon_squeeze_void_average_y
_platon_squeeze_void_average_z
_platon_squeeze_void_volume
_platon_squeeze_void_count_electrons
1 0.000 0.000 0.500 176.7 21.4
2 0.000 0.500 1.000 176.7 21.4
3 0.500 0.000 0.000 176.7 22.0
4 0.500 0.500 0.500 176.7 22.0
